data_4021458
loop_
_publ_author_name
'Natalia P\'erez-Hern\'andez'
'Mart\'in Febles'
'Cirilo P\'erez'
'Mat\'ias L. Rodr\'iguez'
'Concepci\'on Foces-Foces'
'Julio D. Mart\'in'

_publ_section_title
;
 Synthesis and Structure of Hydroxyl Acids of General Structure
 7,7-Alkenyl/alkynyl-5-hydroxymethyl-6-oxabicyclo[3.2.1]octane-
 1-carboxylic Acid
;
_journal_name_full 'Journal of Organic Chemistry'
_journal_page_first 1139
_journal_page_last 1151
_journal_paper_doi 10.1021/jo052237p
_journal_volume 71
_journal_year 2006
_chemical_formula_moiety 'C13 H18 O4'
_chemical_formula_sum 'C13 H18 O4'
_chemical_formula_weight 238.27
_chemical_name_systematic
;
 (1R*, 5R*)-7,7-divinyl-5-hydroxymethyl-6-
oxabicyclo[3.2.1]octane-1-carboxylic acid

;
_space_group_IT_number 14
_symmetry_cell_setting monoclinic
_symmetry_space_group_name_Hall '-P 2ybc'
_symmetry_space_group_name_H-M 'P 1 21/c 1'
_atom_sites_solution_hydrogens geom
_atom_sites_solution_primary direct
_atom_sites_solution_secondary difmap
_audit_creation_method SHELXL-97
_cell_angle_alpha 90.00
_cell_angle_beta 128.818(7)
_cell_angle_gamma 90.00
_cell_formula_units_Z 4
_cell_length_a 8.9310(12)
_cell_length_b 14.491(3)
_cell_length_c 12.0300(13)
_cell_measurement_reflns_used 2878
_cell_measurement_temperature 170(2)
_cell_measurement_theta_max 27.50
_cell_measurement_theta_min 2.59
_cell_volume 1213.1(3)
_computing_cell_refinement 'HKL Denzo and Scalepack (Otwinowski & Minor 1997)'
_computing_data_collection 'Collect (Nonius BV, 2000)'
_computing_data_reduction 'HKL Denzo and Scalepak (Otwinowski & Minor, 1997)'
_computing_molecular_graphics 'PLATON (Spek, 2003)'
_computing_publication_material 'SHELXL-97, WinGX (Farrugia, 1999) and PLATON'
_computing_structure_refinement 'SHELXL-97 (Sheldrick, 1997)'
_computing_structure_solution 'SIR97 (Altomare et al., 1999)'
_diffrn_ambient_temperature 170(2)
_diffrn_detector_area_resol_mean 9
_diffrn_measured_fraction_theta_full 0.999
_diffrn_measured_fraction_theta_max 0.999
_diffrn_measurement_device '95mm CCD camera on \k-goniostat'
_diffrn_measurement_device_type KappaCCD
_diffrn_measurement_method '\f and \w'
_diffrn_radiation_monochromator 'horizontally mounted graphite crystal'
_diffrn_radiation_source 'fine-focus sealed tube'
_diffrn_radiation_type MoK\a
_diffrn_radiation_wavelength 0.71073
_diffrn_reflns_av_R_equivalents 0.0000
_diffrn_reflns_av_sigmaI/netI 0.0348
_diffrn_reflns_limit_h_max 11
_diffrn_reflns_limit_h_min 0
_diffrn_reflns_limit_k_max 0
_diffrn_reflns_limit_k_min -18
_diffrn_reflns_limit_l_max 11
_diffrn_reflns_limit_l_min -15
_diffrn_reflns_number 2788
_diffrn_reflns_theta_full 27.50
_diffrn_reflns_theta_max 27.50
_diffrn_reflns_theta_min 2.59
_exptl_absorpt_coefficient_mu 0.096
_exptl_absorpt_correction_T_max 0.9718
_exptl_absorpt_correction_T_min 0.9581
_exptl_absorpt_correction_type none
_exptl_crystal_colour colourless
_exptl_crystal_density_diffrn 1.305
_exptl_crystal_density_method 'not measured'
_exptl_crystal_description prism
_exptl_crystal_F_000 512
_exptl_crystal_size_max 0.45
_exptl_crystal_size_mid 0.40
_exptl_crystal_size_min 0.30
_refine_diff_density_max 0.537
_refine_diff_density_min -0.346
_refine_diff_density_rms 0.068
_refine_ls_extinction_coef 0.026(5)
_refine_ls_extinction_expression Fc^*^=kFc[1+0.001xFc^2^\l^3^/sin(2\q)]^-1/4^
_refine_ls_extinction_method SHELXL
_refine_ls_goodness_of_fit_ref 1.085
_refine_ls_hydrogen_treatment mixed
_refine_ls_matrix_type full
_refine_ls_number_parameters 155
_refine_ls_number_reflns 2788
_refine_ls_number_restraints 0
_refine_ls_restrained_S_all 1.085
_refine_ls_R_factor_all 0.0607
_refine_ls_R_factor_gt 0.0521
_refine_ls_shift/su_max 0.001
_refine_ls_shift/su_mean 0.000
_refine_ls_structure_factor_coef Fsqd
_refine_ls_weighting_details 'calc w=1/[\s^2^(Fo^2^)+(0.0620P)^2^+0.7667P] where P=(Fo^2^+2Fc^2^)/3'
_refine_ls_weighting_scheme calc
_refine_ls_wR_factor_gt 0.1296
_refine_ls_wR_factor_ref 0.1362
_reflns_number_gt 2415
_reflns_number_total 2788
_reflns_threshold_expression >2sigma(I)
_cod_data_source_file jo052237psi20051102_104042_3.cif
_cod_depositor_comments
;
The following automatic conversions were performed:
'_symmetry_cell_setting' value 'Monoclinic' changed to 'monoclinic'
according to '/home/saulius/struct/CIF-dictionaries/cif_core.dic'
dictionary named 'cif_core.dic' version 2.4.1 from 2010-06-29.

Automatic conversion script
Id: cif_fix_enum 1527 2010-12-29 10:47:43Z saulius 
;
_cod_original_sg_symbol_H-M 'P 21/c'
_cod_database_code 4021458

loop_
_symmetry_equiv_pos_as_xyz
'x, y, z'
'-x, y+1/2, -z+1/2'
'-x, -y, -z'
'x, -y-1/2, z-1/2'

loop_
_atom_site_label
_atom_site_type_symbol
_atom_site_fract_x
_atom_site_fract_y
_atom_site_fract_z
_atom_site_U_iso_or_equiv
_atom_site_adp_type
_atom_site_occupancy
_atom_site_symmetry_multiplicity
_atom_site_calc_flag
_atom_site_refinement_flags
O1 O 0.26592(15) 0.25270(7) 0.56433(11) 0.0158(3) Uani 1 1 d .
O2 O -0.01641(16) 0.10104(7) 0.40645(12) 0.0196(3) Uani 1 1 d .
H2 H -0.0376 0.1034 0.4653 0.029 Uiso 1 1 calc R
O3 O -0.00449(16) 0.37942(8) 0.14070(12) 0.0216(3) Uani 1 1 d .
O4 O 0.20585(17) 0.48283(8) 0.30345(13) 0.0265(3) Uani 1 1 d .
H4 H 0.1372 0.5196 0.2349 0.040 Uiso 1 1 calc R
C1 C 0.2721(2) 0.18469(10) 0.47826(16) 0.0149(3) Uani 1 1 d .
C2 C 0.4801(2) 0.16703(11) 0.54046(18) 0.0206(4) Uani 1 1 d .
H2A H 0.4821 0.1249 0.4766 0.025 Uiso 1 1 calc R
H2B H 0.5493 0.1365 0.6344 0.025 Uiso 1 1 calc R
C3 C 0.5835(2) 0.25687(12) 0.55824(18) 0.0233(4) Uani 1 1 d .
H3A H 0.6954 0.2419 0.5627 0.028 Uiso 1 1 calc R
H3B H 0.6330 0.2856 0.6502 0.028 Uiso 1 1 calc R
C4 C 0.4566(2) 0.32746(11) 0.43804(17) 0.0193(3) Uani 1 1 d .
H4A H 0.4578 0.3133 0.3581 0.023 Uiso 1 1 calc R
H4B H 0.5122 0.3898 0.4739 0.023 Uiso 1 1 calc R
C5 C 0.2463(2) 0.32827(10) 0.38150(16) 0.0148(3) Uani 1 1 d .
C6 C 0.1638(2) 0.23109(10) 0.33364(16) 0.0154(3) Uani 1 1 d .
H6A H 0.0232 0.2302 0.2806 0.018 Uiso 1 1 calc R
H6B H 0.1935 0.2026 0.2747 0.018 Uiso 1 1 calc R
C7 C 0.1339(2) 0.39846(10) 0.26228(17) 0.0165(3) Uani 1 1 d .
C8 C 0.1855(2) 0.09577(10) 0.48133(17) 0.0190(3) Uani 1 1 d .
H8A H 0.2111 0.0459 0.4390 0.023 Uiso 1 1 calc R
H8B H 0.2501 0.0790 0.5819 0.023 Uiso 1 1 calc R
C9 C 0.2298(2) 0.34303(10) 0.50281(17) 0.0168(3) Uani 1 1 d .
C10 C 0.3728(3) 0.41171(12) 0.6164(2) 0.0267(4) Uani 1 1 d .
H10 H 0.3690 0.4730 0.5868 0.032 Uiso 1 1 calc R
C11 C 0.5019(3) 0.39237(15) 0.7532(2) 0.0374(5) Uani 1 1 d .
H11A H 0.5099 0.3318 0.7867 0.045 Uiso 1 1 calc R
H11B H 0.5870 0.4390 0.8183 0.045 Uiso 1 1 calc R
C12 C 0.0317(3) 0.37647(12) 0.4435(2) 0.0246(4) Uani 1 1 d .
H12 H -0.0085 0.4343 0.3957 0.030 Uiso 1 1 calc R
C13 C -0.0894(3) 0.33310(13) 0.4521(2) 0.0285(4) Uani 1 1 d .
H13A H -0.0555 0.2751 0.4990 0.034 Uiso 1 1 calc R
H13B H -0.2111 0.3597 0.4115 0.034 Uiso 1 1 calc R

loop_
_atom_site_aniso_label
_atom_site_aniso_U_11
_atom_site_aniso_U_22
_atom_site_aniso_U_33
_atom_site_aniso_U_23
_atom_site_aniso_U_13
_atom_site_aniso_U_12
O1 0.0198(6) 0.0133(5) 0.0144(5) -0.0005(4) 0.0108(5) -0.0008(4)
O2 0.0194(6) 0.0189(5) 0.0194(6) -0.0042(4) 0.0116(5) -0.0049(4)
O3 0.0201(6) 0.0235(6) 0.0156(6) 0.0038(4) 0.0085(5) 0.0012(4)
O4 0.0270(7) 0.0179(6) 0.0222(6) 0.0059(5) 0.0095(5) -0.0030(5)
C1 0.0144(7) 0.0150(7) 0.0127(7) -0.0013(6) 0.0073(6) 0.0012(5)
C2 0.0152(7) 0.0241(8) 0.0180(8) 0.0053(6) 0.0082(7) 0.0067(6)
C3 0.0117(7) 0.0309(9) 0.0212(8) 0.0045(7) 0.0074(7) 0.0017(6)
C4 0.0137(7) 0.0254(8) 0.0191(8) 0.0033(6) 0.0103(6) -0.0008(6)
C5 0.0135(7) 0.0157(7) 0.0134(7) 0.0009(5) 0.0075(6) -0.0005(5)
C6 0.0143(7) 0.0150(7) 0.0125(7) 0.0001(5) 0.0063(6) 0.0007(5)
C7 0.0159(7) 0.0180(7) 0.0186(8) 0.0026(6) 0.0122(7) 0.0012(5)
C8 0.0196(8) 0.0143(7) 0.0196(8) 0.0016(6) 0.0105(7) 0.0014(5)
C9 0.0209(8) 0.0130(7) 0.0187(8) -0.0002(6) 0.0135(7) -0.0016(6)
C10 0.0398(10) 0.0196(8) 0.0295(9) -0.0091(7) 0.0260(9) -0.0112(7)
C11 0.0500(12) 0.0374(10) 0.0271(10) -0.0148(8) 0.0253(10) -0.0250(9)
C12 0.0306(9) 0.0202(8) 0.0313(9) 0.0068(7) 0.0234(8) 0.0083(6)
C13 0.0200(8) 0.0337(10) 0.0310(10) 0.0070(7) 0.0156(8) 0.0056(7)

loop_
_atom_type_symbol
_atom_type_description
_atom_type_scat_dispersion_real
_atom_type_scat_dispersion_imag
_atom_type_scat_source
C C 0.0033 0.0016 'International Tables Vol C Tables 4.2.6.8 and 6.1.1.4'
H H 0.0000 0.0000 'International Tables Vol C Tables 4.2.6.8 and 6.1.1.4'
O O 0.0106 0.0060 'International Tables Vol C Tables 4.2.6.8 and 6.1.1.4'

loop_
_geom_angle_atom_site_label_1
_geom_angle_atom_site_label_2
_geom_angle_atom_site_label_3
_geom_angle
C9 O1 C1 110.29(11)
C8 O2 H2 109.5
C7 O4 H4 109.5
O1 C1 C8 108.12(12)
O1 C1 C6 103.55(11)
C8 C1 C6 115.87(12)
O1 C1 C2 109.98(12)
C8 C1 C2 109.16(12)
C6 C1 C2 109.94(12)
C1 C2 C3 111.58(13)
C1 C2 H2A 109.3
C3 C2 H2A 109.3
C1 C2 H2B 109.3
C3 C2 H2B 109.3
H2A C2 H2B 108.0
C2 C3 C4 114.16(13)
C2 C3 H3A 108.7
C4 C3 H3A 108.7
C2 C3 H3B 108.7
C4 C3 H3B 108.7
H3A C3 H3B 107.6
C3 C4 C5 113.26(12)
C3 C4 H4A 108.9
C5 C4 H4A 108.9
C3 C4 H4B 108.9
C5 C4 H4B 108.9
H4A C4 H4B 107.7
C7 C5 C6 112.71(12)
C7 C5 C4 108.84(12)
C6 C5 C4 108.98(12)
C7 C5 C9 113.33(12)
C6 C5 C9 99.91(11)
C4 C5 C9 112.83(12)
C1 C6 C5 99.58(11)
C1 C6 H6A 111.9
C5 C6 H6A 111.9
C1 C6 H6B 111.9
C5 C6 H6B 111.9
H6A C6 H6B 109.6
O3 C7 O4 123.28(14)
O3 C7 C5 123.88(14)
O4 C7 C5 112.81(13)
O2 C8 C1 113.69(12)
O2 C8 H8A 108.8
C1 C8 H8A 108.8
O2 C8 H8B 108.8
C1 C8 H8B 108.8
H8A C8 H8B 107.7
O1 C9 C12 110.67(12)
O1 C9 C10 110.08(13)
C12 C9 C10 106.84(13)
O1 C9 C5 103.46(11)
C12 C9 C5 111.63(13)
C10 C9 C5 114.20(12)
C11 C10 C9 124.67(16)
C11 C10 H10 117.7
C9 C10 H10 117.7
C10 C11 H11A 120.0
C10 C11 H11B 120.0
H11A C11 H11B 120.0
C13 C12 C9 126.02(16)
C13 C12 H12 117.0
C9 C12 H12 117.0
C12 C13 H13A 120.0
C12 C13 H13B 120.0
H13A C13 H13B 120.0

loop_
_geom_bond_atom_site_label_1
_geom_bond_atom_site_label_2
_geom_bond_distance
O1 C9 1.4374(18)
O1 C1 1.4554(18)
O2 C8 1.4257(19)
O2 H2 0.8400
O3 C7 1.2152(19)
O4 C7 1.3243(19)
O4 H4 0.8400
C1 C8 1.515(2)
C1 C6 1.518(2)
C1 C2 1.528(2)
C2 C3 1.532(2)
C2 H2A 0.9900
C2 H2B 0.9900
C3 C4 1.539(2)
C3 H3A 0.9900
C3 H3B 0.9900
C4 C5 1.546(2)
C4 H4A 0.9900
C4 H4B 0.9900
C5 C7 1.515(2)
C5 C6 1.525(2)
C5 C9 1.571(2)
C6 H6A 0.9900
C6 H6B 0.9900
C8 H8A 0.9900
C8 H8B 0.9900
C9 C12 1.514(2)
C9 C10 1.517(2)
C10 C11 1.318(3)
C10 H10 0.9500
C11 H11A 0.9500
C11 H11B 0.9500
C12 C13 1.309(2)
C12 H12 0.9500
C13 H13A 0.9500
C13 H13B 0.9500

loop_
_geom_hbond_atom_site_label_D
_geom_hbond_atom_site_label_H
_geom_hbond_atom_site_label_A
_geom_hbond_distance_DH
_geom_hbond_distance_HA
_geom_hbond_distance_DA
_geom_hbond_angle_DHA
_geom_hbond_site_symmetry_A
O2 H2 O3 0.84 1.95 2.7671(17) 162.4 4_566
O4 H4 O2 0.84 1.77 2.6109(16) 173.5 2

loop_
_geom_torsion_atom_site_label_1
_geom_torsion_atom_site_label_2
_geom_torsion_atom_site_label_3
_geom_torsion_atom_site_label_4
_geom_torsion
C9 O1 C1 C8 -144.52(12)
C9 O1 C1 C6 -21.08(15)
C9 O1 C1 C2 96.37(14)
O1 C1 C2 C3 -54.12(17)
C8 C1 C2 C3 -172.59(13)
C6 C1 C2 C3 59.28(17)
C1 C2 C3 C4 -37.2(2)
C2 C3 C4 C5 36.2(2)
C3 C4 C5 C7 -178.90(13)
C3 C4 C5 C6 -55.61(17)
C3 C4 C5 C9 54.40(17)
O1 C1 C6 C5 42.38(13)
C8 C1 C6 C5 160.57(12)
C2 C1 C6 C5 -75.10(14)
C7 C5 C6 C1 -167.01(12)
C4 C5 C6 C1 72.05(14)
C9 C5 C6 C1 -46.42(13)
C6 C5 C7 O3 -1.5(2)
C4 C5 C7 O3 119.48(16)
C9 C5 C7 O3 -114.11(16)
C6 C5 C7 O4 -179.70(13)
C4 C5 C7 O4 -58.68(17)
C9 C5 C7 O4 67.74(17)
O1 C1 C8 O2 69.22(16)
C6 C1 C8 O2 -46.42(18)
C2 C1 C8 O2 -171.15(13)
C1 O1 C9 C12 110.93(14)
C1 O1 C9 C10 -131.19(13)
C1 O1 C9 C5 -8.76(15)
C7 C5 C9 O1 154.88(12)
C6 C5 C9 O1 34.74(14)
C4 C5 C9 O1 -80.85(14)
C7 C5 C9 C12 35.85(17)
C6 C5 C9 C12 -84.30(14)
C4 C5 C9 C12 160.12(13)
C7 C5 C9 C10 -85.48(17)
C6 C5 C9 C10 154.38(13)
C4 C5 C9 C10 38.80(18)
O1 C9 C10 C11 -4.6(2)
C12 C9 C10 C11 115.7(2)
C5 C9 C10 C11 -120.40(19)
O1 C9 C12 C13 3.4(2)
C10 C9 C12 C13 -116.4(2)
C5 C9 C12 C13 118.1(2)
